data_4077807
loop_
_publ_author_name
'Becker, Thomas M.'
'Alexander, John J.'
'Krause Bauer, Jeanette A.'
'Nauss, Jeffrey L.'
'Wireko, Fred C.'

_publ_section_title
;
 CNR and CO Insertion Reactions of 2,6-Xylyl Isocyanide
 withp-Chlorobenzylpentacarbonylmanganese
;
_journal_issue 26
_journal_name_full Organometallics
_journal_page_first 5594
_journal_paper_doi 10.1021/om9903644
_journal_volume 18
_journal_year 1999
_chemical_compound_source 'see text'
_chemical_formula_sum 'C38 H33 Cl Mn N3 O4'
_chemical_formula_weight 686.06
_chemical_name_systematic
; 
1,1,1,1-tetracarbonyl-2,3-bis[2,6-(dimethylphenyl)imino]-3-(p-chlorobenzyl)
-4-(2,6-dimethylphenyl)-4-azamangancylopent-4-ene 
 
;
_space_group_IT_number 14
_symmetry_cell_setting monoclinic
_symmetry_space_group_name_Hall '-P 2yn'
_symmetry_space_group_name_H-M 'P 1 21/n 1'
_atom_sites_solution_hydrogens mixed
_atom_sites_solution_primary direct
_atom_sites_solution_secondary difmap
_audit_creation_method 'SHELXTL v5.03'
_cell_angle_alpha 90.00
_cell_angle_beta 99.888(1)
_cell_angle_gamma 90.00
_cell_formula_units_Z 4
_cell_length_a 10.3169(5)
_cell_length_b 19.6021(8)
_cell_length_c 17.1131(8)
_cell_measurement_reflns_used 201
_cell_measurement_temperature 296(2)
_cell_measurement_theta_max 28.31
_cell_measurement_theta_min 1.59
_cell_volume 3409.4(3)
_computing_cell_refinement 'SMART v4.05'
_computing_data_collection 'SMART v4.05 (Siemens, 1995)'
_computing_data_reduction 'SAINT v4.05 (Siemens, 1995)'
_computing_molecular_graphics 'SHELXTL v5.03'
_computing_publication_material 'SHELXTL v5.03'
_computing_structure_refinement 'SHELXTL v5.03'
_computing_structure_solution 'SHELXTL v5.03 (Siemens, 1994)'
_diffrn_ambient_temperature 296(2)
_diffrn_measurement_device 'Siemens SMART 1K CCD'
_diffrn_measurement_method '\w scans'
_diffrn_radiation_monochromator graphite
_diffrn_radiation_source 'sealed tube'
_diffrn_radiation_type MoK\a
_diffrn_radiation_wavelength 0.71073
_diffrn_reflns_av_R_equivalents 0.0505
_diffrn_reflns_av_sigmaI/netI 0.0957
_diffrn_reflns_limit_h_max 11
_diffrn_reflns_limit_h_min -13
_diffrn_reflns_limit_k_max 25
_diffrn_reflns_limit_k_min -21
_diffrn_reflns_limit_l_max 22
_diffrn_reflns_limit_l_min -12
_diffrn_reflns_number 16370
_diffrn_reflns_theta_max 28.31
_diffrn_reflns_theta_min 1.59
_diffrn_standards_decay_% none
_exptl_absorpt_coefficient_mu 0.510
_exptl_absorpt_correction_T_max 0.9280
_exptl_absorpt_correction_T_min 0.7663
_exptl_absorpt_correction_type multi-scan
_exptl_absorpt_process_details 'SADABS Sheldrick, 1996'
_exptl_crystal_colour 'dark green'
_exptl_crystal_density_diffrn 1.337
_exptl_crystal_density_meas ?
_exptl_crystal_description rod
_exptl_crystal_F_000 1424
_exptl_crystal_size_max 0.50
_exptl_crystal_size_mid 0.25
_exptl_crystal_size_min 0.10
_refine_diff_density_max 0.254
_refine_diff_density_min -0.233
_refine_diff_density_rms 0.049
_refine_ls_extinction_method none
_refine_ls_goodness_of_fit_ref 1.035
_refine_ls_hydrogen_treatment constr
_refine_ls_matrix_type full
_refine_ls_number_parameters 424
_refine_ls_number_reflns 6869
_refine_ls_number_restraints 0
_refine_ls_restrained_S_all 1.047
_refine_ls_R_factor_all 0.1463
_refine_ls_R_factor_gt 0.0543
_refine_ls_shift/su_max -0.001
_refine_ls_shift/su_mean 0.000
_refine_ls_structure_factor_coef Fsqd
_refine_ls_weighting_details 'calc w=1/[\s^2^(Fo^2^)+(0.0310P)^2^+1.1469P] where P=(Fo^2^+2Fc^2^)/3'
_refine_ls_weighting_scheme calc
_refine_ls_wR_factor_all 0.1269
_refine_ls_wR_factor_ref 0.0930
_reflns_number_gt 3923
_reflns_number_total 7947
_reflns_threshold_expression >2sigma(I)
_cod_data_source_file om9903644.cif
_cod_data_source_block 6
_cod_depositor_comments
;
The following automatic conversions were performed:

'_symmetry_cell_setting' value 'Monoclinic' changed to 'monoclinic'
according to /home/saulius/struct/CIF-dictionaries/cif_core.dic
dictionary named 'cif_core.dic' version 2.4.2 from 2011-04-26.

Automatic conversion script
Id: cif_fix_values 1715 2011-07-08 13:25:40Z adriana 

The following automatic conversions were performed:

'_exptl_crystal_density_meas' value 'not measured' was changed to '?'
- the value is perceived as not measured.

Automatic conversion script
Id: cif_fix_values 3008 2015-01-20 13:52:24Z robertas 
;
_cod_database_code 4077807

loop_
_symmetry_equiv_pos_as_xyz
'x, y, z'
'-x+1/2, y+1/2, -z+1/2'
'-x, -y, -z'
'x-1/2, -y-1/2, z-1/2'

loop_
_atom_site_aniso_label
_atom_site_aniso_U_11
_atom_site_aniso_U_22
_atom_site_aniso_U_33
_atom_site_aniso_U_23
_atom_site_aniso_U_13
_atom_site_aniso_U_12
Mn 0.0435(3) 0.0432(3) 0.0342(3) -0.0021(2) 0.0035(2) -0.0041(2)
Cl 0.0563(7) 0.0958(9) 0.1562(13) -0.0084(8) 0.0209(7) -0.0121(6)
O1 0.092(2) 0.060(2) 0.050(2) -0.0057(13) -0.0098(14) -0.0213(14)
O2 0.054(2) 0.092(2) 0.099(2) -0.005(2) 0.015(2) 0.011(2)
O3 0.073(2) 0.076(2) 0.053(2) 0.0206(14) 0.0044(14) -0.0153(14)
O4 0.071(2) 0.068(2) 0.070(2) -0.0029(13) 0.0250(15) 0.0148(14)
N1 0.038(2) 0.0396(15) 0.039(2) -0.0049(12) 0.0057(12) -0.0041(11)
N2 0.043(2) 0.045(2) 0.040(2) 0.0026(13) 0.0044(13) -0.0028(13)
N3 0.050(2) 0.058(2) 0.040(2) 0.0041(14) 0.0023(14) -0.0074(14)
C1 0.057(2) 0.048(2) 0.041(2) 0.003(2) 0.005(2) -0.008(2)
C2 0.055(2) 0.050(2) 0.047(2) -0.002(2) 0.003(2) -0.002(2)
C3 0.044(2) 0.049(2) 0.044(2) -0.003(2) 0.000(2) -0.007(2)
C4 0.061(2) 0.048(2) 0.037(2) -0.003(2) 0.011(2) -0.004(2)
C5 0.035(2) 0.045(2) 0.033(2) -0.0031(14) 0.0049(14) 0.0048(15)
C6 0.038(2) 0.050(2) 0.034(2) -0.0037(15) 0.0072(15) -0.0014(15)
C7 0.037(2) 0.047(2) 0.038(2) -0.0060(15) 0.004(2) 0.0005(15)
C8 0.043(2) 0.040(2) 0.038(2) 0.009(2) 0.0019(15) -0.006(2)
C9 0.047(2) 0.049(2) 0.048(2) 0.003(2) 0.007(2) -0.006(2)
C10 0.044(2) 0.062(2) 0.062(2) 0.005(2) 0.003(2) -0.008(2)
C11 0.058(3) 0.056(2) 0.063(3) -0.002(2) -0.008(2) -0.014(2)
C12 0.073(3) 0.042(2) 0.055(2) -0.002(2) 0.001(2) -0.003(2)
C13 0.048(2) 0.042(2) 0.051(2) 0.009(2) 0.006(2) 0.000(2)
C14 0.063(3) 0.053(2) 0.081(3) 0.000(2) 0.015(2) 0.005(2)
C15 0.054(2) 0.072(3) 0.074(3) -0.007(2) 0.018(2) -0.005(2)
C16 0.043(2) 0.064(2) 0.037(2) 0.009(2) -0.008(2) -0.010(2)
C17 0.045(2) 0.065(2) 0.057(2) 0.007(2) -0.003(2) -0.005(2)
C18 0.062(3) 0.070(3) 0.085(3) 0.013(2) -0.010(2) 0.004(2)
C19 0.079(3) 0.077(3) 0.080(3) 0.033(3) -0.009(3) -0.011(3)
C20 0.066(3) 0.095(3) 0.052(2) 0.026(2) -0.004(2) -0.020(2)
C21 0.049(2) 0.071(3) 0.042(2) 0.011(2) -0.005(2) -0.007(2)
C22 0.067(3) 0.099(3) 0.059(3) 0.007(2) 0.015(2) -0.009(2)
C23 0.059(3) 0.090(3) 0.082(3) 0.004(2) 0.011(2) 0.008(2)
C24 0.060(2) 0.050(2) 0.039(2) -0.009(2) 0.000(2) -0.001(2)
C25 0.051(2) 0.044(2) 0.040(2) -0.009(2) -0.002(2) -0.007(2)
C26 0.054(2) 0.053(2) 0.056(2) 0.001(2) 0.006(2) -0.010(2)
C27 0.060(3) 0.053(2) 0.069(3) 0.002(2) 0.008(2) 0.002(2)
C28 0.052(2) 0.067(3) 0.078(3) -0.014(2) 0.006(2) -0.014(2)
C29 0.071(3) 0.065(3) 0.106(4) 0.014(2) -0.003(3) -0.029(2)
C30 0.066(3) 0.050(2) 0.091(3) 0.005(2) -0.015(2) -0.014(2)
C31 0.050(2) 0.043(2) 0.041(2) -0.0032(15) -0.003(2) -0.010(2)
C32 0.055(2) 0.065(3) 0.055(2) -0.006(2) 0.007(2) -0.020(2)
C33 0.079(3) 0.093(4) 0.076(3) 0.014(3) 0.004(2) -0.045(3)
C34 0.111(5) 0.066(3) 0.110(4) 0.027(3) -0.021(3) -0.036(3)
C35 0.086(3) 0.047(3) 0.101(4) 0.004(2) -0.022(3) -0.003(2)
C36 0.057(2) 0.047(2) 0.054(2) -0.005(2) -0.010(2) -0.002(2)
C37 0.070(3) 0.063(2) 0.085(3) -0.020(2) 0.008(2) 0.016(2)
C38 0.053(3) 0.097(3) 0.092(3) -0.020(3) 0.025(2) -0.021(2)

loop_
_atom_site_label
_atom_site_type_symbol
_atom_site_fract_x
_atom_site_fract_y
_atom_site_fract_z
_atom_site_U_iso_or_equiv
_atom_site_thermal_displace_type
_atom_site_occupancy
_atom_site_calc_flag
_atom_site_refinement_flags
Mn Mn 0.82628(5) 0.07080(2) 0.10278(3) 0.04065(15) Uani 1 d .
Cl Cl 1.63127(11) 0.15930(6) 0.36541(9) 0.1025(4) Uani 1 d .
O1 O 0.6722(3) -0.02337(12) -0.01275(15) 0.0697(7) Uani 1 d .
O2 O 0.5642(3) 0.12696(14) 0.1226(2) 0.0815(9) Uani 1 d .
O3 O 0.8527(2) 0.15979(13) -0.03533(15) 0.0684(7) Uani 1 d .
O4 O 1.0652(3) -0.01128(13) 0.09232(15) 0.0681(7) Uani 1 d .
N1 N 0.9341(2) 0.13794(12) 0.18310(15) 0.0392(6) Uani 1 d .
N2 N 0.7675(2) -0.03426(13) 0.22906(15) 0.0431(6) Uani 1 d .
N3 N 0.9849(3) 0.02277(14) 0.3378(2) 0.0501(7) Uani 1 d .
C1 C 0.7313(3) 0.0111(2) 0.0342(2) 0.0494(9) Uani 1 d .
C2 C 0.6657(4) 0.1075(2) 0.1170(2) 0.0512(9) Uani 1 d .
C3 C 0.8424(3) 0.1271(2) 0.0187(2) 0.0467(8) Uani 1 d .
C4 C 0.9749(4) 0.0217(2) 0.0961(2) 0.0483(9) Uani 1 d .
C5 C 0.8282(3) 0.0169(2) 0.2068(2) 0.0378(7) Uani 1 d .
C6 C 0.9266(3) 0.0487(2) 0.2730(2) 0.0404(8) Uani 1 d .
C7 C 0.9663(3) 0.1196(2) 0.2564(2) 0.0409(8) Uani 1 d .
C8 C 0.6724(3) -0.0736(2) 0.1779(2) 0.0409(7) Uani 1 d .
C9 C 0.5394(3) -0.0634(2) 0.1813(2) 0.0481(8) Uani 1 d .
C10 C 0.4477(3) -0.1063(2) 0.1372(2) 0.0569(9) Uani 1 d .
H10 H 0.3588(3) -0.1002(2) 0.1389(2) 0.068 Uiso 1 calc R
C11 C 0.4854(4) -0.1576(2) 0.0913(2) 0.0615(10) Uani 1 d .
H11 H 0.4225(4) -0.1853(2) 0.0615(2) 0.074 Uiso 1 calc R
C12 C 0.6167(4) -0.1678(2) 0.0897(2) 0.0577(10) Uani 1 d .
H12 H 0.6419(4) -0.2030(2) 0.0592(2) 0.069 Uiso 1 calc R
C13 C 0.7128(3) -0.1263(2) 0.1329(2) 0.0473(8) Uani 1 d .
C14 C 0.8554(4) -0.1412(2) 0.1332(2) 0.0654(11) Uani 1 d .
H14A H 0.9085(4) -0.1082(2) 0.1655(2) 0.098 Uiso 0.50 calc PR
H14B H 0.8729(4) -0.1390(2) 0.0799(2) 0.098 Uiso 0.50 calc PR
H14C H 0.8759(4) -0.1860(2) 0.1543(2) 0.098 Uiso 0.50 calc PR
H14D H 0.8631(4) -0.1806(2) 0.1010(2) 0.098 Uiso 0.50 calc PR
H14E H 0.8986(4) -0.1498(2) 0.1865(2) 0.098 Uiso 0.50 calc PR
H14F H 0.8956(4) -0.1027(2) 0.1122(2) 0.098 Uiso 0.50 calc PR
C15 C 0.4955(4) -0.0096(2) 0.2341(2) 0.0662(11) Uani 1 d .
H15A H 0.5707(4) 0.0154(2) 0.2601(2) 0.099 Uiso 0.50 calc PR
H15B H 0.4525(4) -0.0311(2) 0.2731(2) 0.099 Uiso 0.50 calc PR
H15C H 0.4354(4) 0.0210(2) 0.2026(2) 0.099 Uiso 0.50 calc PR
H15D H 0.4017(4) -0.0118(2) 0.2304(2) 0.099 Uiso 0.50 calc PR
H15E H 0.5199(4) 0.0346(2) 0.2175(2) 0.099 Uiso 0.50 calc PR
H15F H 0.5370(4) -0.0175(2) 0.2880(2) 0.099 Uiso 0.50 calc PR
C16 C 0.9728(3) -0.0456(2) 0.3642(2) 0.0493(9) Uani 1 d .
C17 C 1.0596(3) -0.0952(2) 0.3443(2) 0.0568(9) Uani 1 d .
C18 C 1.0575(4) -0.1591(2) 0.3793(3) 0.0747(12) Uani 1 d .
H18 H 1.1118(4) -0.1933(2) 0.3655(3) 0.090 Uiso 1 calc R
C19 C 0.9777(5) -0.1728(2) 0.4333(3) 0.0815(13) Uani 1 d .
H19 H 0.9795(5) -0.2157(2) 0.4568(3) 0.098 Uiso 1 calc R
C20 C 0.8949(4) -0.1232(2) 0.4527(2) 0.0728(12) Uani 1 d .
H20 H 0.8403(4) -0.1331(2) 0.4892(2) 0.087 Uiso 1 calc R
C21 C 0.8909(3) -0.0588(2) 0.4192(2) 0.0554(9) Uani 1 d .
C22 C 0.8000(4) -0.0042(2) 0.4398(2) 0.0747(12) Uani 1 d .
H22A H 0.8115(4) 0.0366(2) 0.4107(2) 0.112 Uiso 0.50 calc PR
H22B H 0.8199(4) 0.0052(2) 0.4956(2) 0.112 Uiso 0.50 calc PR
H22C H 0.7105(4) -0.0194(2) 0.4262(2) 0.112 Uiso 0.50 calc PR
H22D H 0.7497(4) -0.0217(2) 0.4776(2) 0.112 Uiso 0.50 calc PR
H22E H 0.7414(4) 0.0097(2) 0.3927(2) 0.112 Uiso 0.50 calc PR
H22F H 0.8507(4) 0.0343(2) 0.4621(2) 0.112 Uiso 0.50 calc PR
C23 C 1.1526(4) -0.0803(2) 0.2875(2) 0.0773(12) Uani 1 d .
H23A H 1.1407(4) -0.0341(2) 0.2692(2) 0.116 Uiso 0.50 calc PR
H23B H 1.1345(4) -0.1108(2) 0.2430(2) 0.116 Uiso 0.50 calc PR
H23C H 1.2416(4) -0.0867(2) 0.3139(2) 0.116 Uiso 0.50 calc PR
H23D H 1.2038(4) -0.1203(2) 0.2816(2) 0.116 Uiso 0.50 calc PR
H23E H 1.2101(4) -0.0436(2) 0.3078(2) 0.116 Uiso 0.50 calc PR
H23F H 1.1030(4) -0.0677(2) 0.2368(2) 0.116 Uiso 0.50 calc PR
C24 C 1.0390(3) 0.1634(2) 0.3218(2) 0.0506(9) Uani 1 d .
H24A H 1.0152(3) 0.1489(2) 0.3717(2) 0.061 Uiso 1 calc R
H24B H 1.0099(3) 0.2102(2) 0.3126(2) 0.061 Uiso 1 calc R
C25 C 1.1881(3) 0.1615(2) 0.3299(2) 0.0460(8) Uani 1 d .
C26 C 1.2593(4) 0.1058(2) 0.3626(2) 0.0547(9) Uani 1 d .
H26 H 1.2148(4) 0.0680(2) 0.3776(2) 0.066 Uiso 1 calc R
C27 C 1.3949(4) 0.1047(2) 0.3735(2) 0.0609(10) Uani 1 d .
H27 H 1.4414(4) 0.0670(2) 0.3963(2) 0.073 Uiso 1 calc R
C28 C 1.4598(4) 0.1599(2) 0.3503(2) 0.0662(11) Uani 1 d .
C29 C 1.3916(4) 0.2159(2) 0.3174(3) 0.0828(13) Uani 1 d .
H29 H 1.4365(4) 0.2533(2) 0.3018(3) 0.099 Uiso 1 calc R
C30 C 1.2564(4) 0.2164(2) 0.3077(2) 0.0723(12) Uani 1 d .
H30 H 1.2104(4) 0.2546(2) 0.2858(2) 0.087 Uiso 1 calc R
C31 C 0.9691(3) 0.2056(2) 0.1577(2) 0.0460(8) Uani 1 d .
C32 C 1.0771(4) 0.2121(2) 0.1192(2) 0.0586(10) Uani 1 d .
C33 C 1.0991(4) 0.2759(3) 0.0885(3) 0.0837(14) Uani 1 d .
H33 H 1.1682(4) 0.2815(3) 0.0606(3) 0.100 Uiso 1 calc R
C34 C 1.0202(6) 0.3310(2) 0.0986(3) 0.101(2) Uani 1 d .
H34 H 1.0367(6) 0.3732(2) 0.0776(3) 0.121 Uiso 1 calc R
C35 C 0.9188(5) 0.3238(2) 0.1389(3) 0.0827(14) Uani 1 d .
H35 H 0.8681(5) 0.3617(2) 0.1467(3) 0.099 Uiso 1 calc R
C36 C 0.8890(4) 0.2608(2) 0.1690(2) 0.0551(9) Uani 1 d .
C37 C 0.7760(4) 0.2546(2) 0.2125(2) 0.0733(12) Uani 1 d .
H37A H 0.7688(4) 0.2082(2) 0.2292(2) 0.110 Uiso 0.50 calc PR
H37B H 0.6963(4) 0.2676(2) 0.1780(2) 0.110 Uiso 0.50 calc PR
H37C H 0.7901(4) 0.2839(2) 0.2580(2) 0.110 Uiso 0.50 calc PR
H37D H 0.7347(4) 0.2983(2) 0.2143(2) 0.110 Uiso 0.50 calc PR
H37E H 0.8072(4) 0.2389(2) 0.2655(2) 0.110 Uiso 0.50 calc PR
H37F H 0.7134(4) 0.2225(2) 0.1855(2) 0.110 Uiso 0.50 calc PR
C38 C 1.1678(4) 0.1539(2) 0.1103(3) 0.0794(13) Uani 1 d .
H38A H 1.1390(4) 0.1138(2) 0.1347(3) 0.119 Uiso 0.50 calc PR
H38B H 1.2555(4) 0.1653(2) 0.1356(3) 0.119 Uiso 0.50 calc PR
H38C H 1.1669(4) 0.1453(2) 0.0550(3) 0.119 Uiso 0.50 calc PR
H38D H 1.2353(4) 0.1692(2) 0.0822(3) 0.119 Uiso 0.50 calc PR
H38E H 1.1187(4) 0.1177(2) 0.0813(3) 0.119 Uiso 0.50 calc PR
H38F H 1.2073(4) 0.1377(2) 0.1618(3) 0.119 Uiso 0.50 calc PR

loop_
_atom_type_symbol
_atom_type_description
_atom_type_scat_dispersion_real
_atom_type_scat_dispersion_imag
_atom_type_scat_source
C C 0.0033 0.0016 'International Tables Vol C Tables 4.2.6.8 and 6.1.1.4'
H H 0.0000 0.0000 'International Tables Vol C Tables 4.2.6.8 and 6.1.1.4'
N N 0.0061 0.0033 'International Tables Vol C Tables 4.2.6.8 and 6.1.1.4'
O O 0.0106 0.0060 'International Tables Vol C Tables 4.2.6.8 and 6.1.1.4'
Cl Cl 0.1484 0.1585 'International Tables Vol C Tables 4.2.6.8 and 6.1.1.4'
Mn Mn 0.3368 0.7283 'International Tables Vol C Tables 4.2.6.8 and 6.1.1.4'

loop_
_geom_angle_atom_site_label_1
_geom_angle_atom_site_label_2
_geom_angle_atom_site_label_3
_geom_angle
_geom_angle_publ_flag
C1 Mn C4 89.19(15) y
C1 Mn C3 89.58(14) y
C4 Mn C3 94.41(14) y
C1 Mn C2 86.55(15) y
C4 Mn C2 170.43(14) y
C3 Mn C2 94.13(15) y
C1 Mn C5 98.68(13) y
C4 Mn C5 84.34(13) y
C3 Mn C5 171.62(13) y
C2 Mn C5 87.84(13) y
C1 Mn N1 178.86(12) y
C4 Mn N1 90.88(12) y
C3 Mn N1 91.55(12) y
C2 Mn N1 93.21(12) y
C5 Mn N1 80.19(11) y
C7 N1 C31 120.3(3) y
C7 N1 Mn 119.0(2) y
C31 N1 Mn 120.7(2) y
C5 N2 C8 124.3(3) y
C6 N3 C16 126.6(3) y
O1 C1 Mn 175.5(3) y
O2 C2 Mn 175.8(3) y
O3 C3 Mn 177.2(3) y
O4 C4 Mn 177.3(3) y
N2 C5 C6 113.5(3) y
N2 C5 Mn 136.6(2) y
C6 C5 Mn 109.8(2) y
N3 C6 C7 115.7(3) y
N3 C6 C5 129.9(3) y
C7 C6 C5 114.2(3) y
N1 C7 C6 114.3(3) y
N1 C7 C24 125.2(3) y
C6 C7 C24 120.6(3) y
C13 C8 C9 121.1(3) y
C13 C8 N2 120.1(3) y
C9 C8 N2 118.4(3) y
C10 C9 C8 118.3(3) y
C10 C9 C15 120.1(3) y
C8 C9 C15 121.5(3) y
C11 C10 C9 121.4(3) y
C10 C11 C12 119.7(3) y
C11 C12 C13 121.3(3) y
C12 C13 C8 118.2(3) y
C12 C13 C14 119.8(3) y
C8 C13 C14 121.9(3) y
C21 C16 C17 121.4(3) y
C21 C16 N3 119.0(3) y
C17 C16 N3 118.8(3) y
C18 C17 C16 117.6(4) y
C18 C17 C23 120.7(4) y
C16 C17 C23 121.7(3) y
C19 C18 C17 121.7(4) y
C18 C19 C20 119.8(4) y
C19 C20 C21 121.4(4) y
C20 C21 C16 118.1(4) y
C20 C21 C22 121.9(4) y
C16 C21 C22 120.0(3) y
C7 C24 C25 114.9(3) y
C30 C25 C26 118.0(3) y
C30 C25 C24 120.9(3) y
C26 C25 C24 121.1(3) y
C25 C26 C27 121.6(3) y
C28 C27 C26 119.0(4) y
C27 C28 C29 120.7(4) y
C27 C28 Cl 119.2(3) y
C29 C28 Cl 120.1(3) y
C28 C29 C30 119.6(4) y
C25 C30 C29 121.1(4) y
C32 C31 C36 122.4(3) y
C32 C31 N1 118.8(3) y
C36 C31 N1 118.7(3) y
C33 C32 C31 117.1(4) y
C33 C32 C38 120.0(4) y
C31 C32 C38 122.8(3) y
C34 C33 C32 121.2(4) y
C35 C34 C33 120.3(4) y
C34 C35 C36 121.2(4) y
C35 C36 C31 117.6(4) y
C35 C36 C37 119.8(4) y
C31 C36 C37 122.6(3) y

loop_
_geom_bond_atom_site_label_1
_geom_bond_atom_site_label_2
_geom_bond_distance
_geom_bond_publ_flag
Mn C1 1.819(4) y
Mn C4 1.831(4) y
Mn C3 1.844(4) y
Mn C2 1.860(4) y
Mn C5 2.067(3) y
Mn N1 2.082(2) y
Cl C28 1.743(4) y
O1 C1 1.144(3) y
O2 C2 1.134(4) y
O3 C3 1.144(3) y
O4 C4 1.145(4) y
N1 C7 1.293(4) y
N1 C31 1.461(4) y
N2 C5 1.274(4) y
N2 C8 1.424(4) y
N3 C6 1.273(4) y
N3 C16 1.425(4) y
C5 C6 1.519(4) y
C6 C7 1.491(4) y
C7 C24 1.505(4) y
C8 C13 1.396(4) y
C8 C9 1.397(4) y
C9 C10 1.388(4) y
C9 C15 1.508(4) y
C10 C11 1.372(5) y
C11 C12 1.374(5) y
C12 C13 1.391(4) y
C13 C14 1.499(4) y
C16 C21 1.393(5) y
C16 C17 1.403(5) y
C17 C18 1.389(5) y
C17 C23 1.507(5) y
C18 C19 1.366(5) y
C19 C20 1.372(6) y
C20 C21 1.384(5) y
C21 C22 1.505(5) y
C24 C25 1.521(4) y
C25 C30 1.376(4) y
C25 C26 1.379(4) y
C26 C27 1.379(4) y
C27 C28 1.366(5) y
C28 C29 1.371(5) y
C29 C30 1.376(5) y
C31 C32 1.394(4) y
C31 C36 1.394(4) y
C32 C33 1.390(5) y
C32 C38 1.499(5) y
C33 C34 1.381(6) y
C34 C35 1.357(6) y
C35 C36 1.393(5) y
C36 C37 1.491(5) y

loop_
_geom_torsion_atom_site_label_1
_geom_torsion_atom_site_label_2
_geom_torsion_atom_site_label_3
_geom_torsion_atom_site_label_4
_geom_torsion
_geom_torsion_publ_flag
C1 Mn N1 C7 14.8(68) y
C4 Mn N1 C7 -78.7(2) y
C3 Mn N1 C7 -173.1(2) y
C2 Mn N1 C7 92.7(2) y
C5 Mn N1 C7 5.4(2) y
C1 Mn N1 C31 -163.2(66) y
C4 Mn N1 C31 103.3(2) y
C3 Mn N1 C31 8.9(2) y
C2 Mn N1 C31 -85.4(2) y
C5 Mn N1 C31 -172.6(2) y
C4 Mn C1 O1 -98.1(41) y
C3 Mn C1 O1 -3.7(41) y
C2 Mn C1 O1 90.5(41) y
C5 Mn C1 O1 177.7(41) y
N1 Mn C1 O1 168.4(44) y
C1 Mn C2 O2 1.4(43) y
C4 Mn C2 O2 -62.3(46) y
C3 Mn C2 O2 90.7(43) y
C5 Mn C2 O2 -97.4(43) y
N1 Mn C2 O2 -177.5(1000) y
C1 Mn C3 O3 -35.6(62) y
C4 Mn C3 O3 53.6(62) y
C2 Mn C3 O3 -122.1(61) y
C5 Mn C3 O3 134.6(57) y
N1 Mn C3 O3 144.6(61) y
C1 Mn C4 O4 -47.3(63) y
C3 Mn C4 O4 -136.8(63) y
C2 Mn C4 O4 16.2(68) y
C5 Mn C4 O4 51.5(63) y
N1 Mn C4 O4 131.6(63) y
C8 N2 C5 C6 -178.7(3) y
C8 N2 C5 Mn 2.7(5) y
C1 Mn C5 N2 -13.2(3) y
C4 Mn C5 N2 -101.6(3) y
C3 Mn C5 N2 176.7(8) y
C2 Mn C5 N2 72.9(3) y
N1 Mn C5 N2 166.6(3) y
C1 Mn C5 C6 168.2(2) y
C4 Mn C5 C6 79.9(2) y
C3 Mn C5 C6 -1.9(10) y
C2 Mn C5 C6 -105.6(2) y
N1 Mn C5 C6 -12.0(2) y
C16 N3 C6 C7 -174.4(3) y
C16 N3 C6 C5 1.2(5) y
N2 C5 C6 N3 22.9(5) y
Mn C5 C6 N3 -158.2(3) y
N2 C5 C6 C7 -161.4(3) y
Mn C5 C6 C7 17.6(3) y
C31 N1 C7 C6 -178.7(3) y
Mn N1 C7 C6 3.3(3) y
C31 N1 C7 C24 0.6(5) y
Mn N1 C7 C24 -177.4(2) y
N3 C6 C7 N1 162.4(3) y
C5 C6 C7 N1 -14.0(4) y
N3 C6 C7 C24 -17.0(4) y
C5 C6 C7 C24 166.7(3) y
C5 N2 C8 C13 84.1(4) y
C5 N2 C8 C9 -103.4(3) y
C13 C8 C9 C10 -1.4(4) y
N2 C8 C9 C10 -173.8(3) y
C13 C8 C9 C15 175.8(3) y
N2 C8 C9 C15 3.4(4) y
C8 C9 C10 C11 0.0(5) y
C15 C9 C10 C11 -177.2(3) y
C9 C10 C11 C12 1.2(5) y
C10 C11 C12 C13 -1.1(5) y
C11 C12 C13 C8 -0.3(5) y
C11 C12 C13 C14 176.7(3) y
C9 C8 C13 C12 1.5(5) y
N2 C8 C13 C12 173.8(3) y
C9 C8 C13 C14 -175.4(3) y
N2 C8 C13 C14 -3.2(4) y
C6 N3 C16 C21 -100.1(4) y
C6 N3 C16 C17 90.4(4) y
C21 C16 C17 C18 2.4(5) y
N3 C16 C17 C18 171.7(3) y
C21 C16 C17 C23 -177.4(3) y
N3 C16 C17 C23 -8.2(5) y
C16 C17 C18 C19 -2.4(6) y
C23 C17 C18 C19 177.4(4) y
C17 C18 C19 C20 1.5(6) y
C18 C19 C20 C21 -0.6(6) y
C19 C20 C21 C16 0.6(5) y
C19 C20 C21 C22 179.7(4) y
C17 C16 C21 C20 -1.5(5) y
N3 C16 C21 C20 -170.8(3) y
C17 C16 C21 C22 179.3(3) y
N3 C16 C21 C22 10.1(5) y
N1 C7 C24 C25 -85.4(4) y
C6 C7 C24 C25 93.8(3) y
C7 C24 C25 C30 107.8(4) y
C7 C24 C25 C26 -74.7(4) y
C30 C25 C26 C27 0.5(5) y
C24 C25 C26 C27 -177.0(3) y
C25 C26 C27 C28 -0.9(5) y
C26 C27 C28 C29 0.6(6) y
C26 C27 C28 Cl 179.0(3) y
C27 C28 C29 C30 0.1(6) y
Cl C28 C29 C30 -178.3(3) y
C26 C25 C30 C29 0.2(6) y
C24 C25 C30 C29 177.8(4) y
C28 C29 C30 C25 -0.5(6) y
C7 N1 C31 C32 101.2(4) y
Mn N1 C31 C32 -80.8(3) y
C7 N1 C31 C36 -82.3(4) y
Mn N1 C31 C36 95.7(3) y
C36 C31 C32 C33 -3.1(5) y
N1 C31 C32 C33 173.3(3) y
C36 C31 C32 C38 176.9(3) y
N1 C31 C32 C38 -6.8(5) y
C31 C32 C33 C34 2.5(6) y
C38 C32 C33 C34 -177.4(4) y
C32 C33 C34 C35 -0.1(7) y
C33 C34 C35 C36 -2.0(7) y
C34 C35 C36 C31 1.4(6) y
C34 C35 C36 C37 -179.4(4) y
C32 C31 C36 C35 1.2(5) y
N1 C31 C36 C35 -175.2(3) y
C32 C31 C36 C37 -178.0(3) y
N1 C31 C36 C37 5.6(5) y
